data_4301173
loop_
_publ_author_name
'T. Arumuganathan'
'Samar K. Das'

_publ_contact_author_address
; 
School of Chemistry
University of Hyderabad
Hyderabad 500 046,
India
;
_publ_contact_author_email skdsc@uohyd.ernet.in
_publ_contact_author_fax '91 40 23012460'
_publ_contact_author_name
;
Dr. Samar K. Das
;
_publ_contact_author_phone '91 40 23011007'
_publ_section_title
;
Discrete Polyoxovanadate Cluster into an Organic Free Metal-Oxide-Based
Material: Syntheses, Crystal Structures, and Magnetic Properties of a New
Series of Lanthanide Linked-POV Compounds [{Ln(H2O)6}2As8V14O42(SO3)].8H2O
(Ln = La3+, Sm3+, and Ce3+)
;
_journal_name_full 'Inorganic Chemistry'
_journal_page_first 496
_journal_page_last 507
_journal_paper_doi 10.1021/ic8002383
_journal_volume 48
_journal_year 2009
_chemical_formula_moiety 'H40 As8 Ce2 O65 S V14'
_chemical_formula_sum 'As8 Ce2 H40 O65 S V14'
_chemical_formula_weight 2705.14
_chemical_name_systematic
; 
 ? 
;
_space_group_IT_number 14
_symmetry_cell_setting monoclinic
_symmetry_space_group_name_Hall '-P 2yn'
_symmetry_space_group_name_H-M 'P 1 21/n 1'
_atom_sites_solution_primary direct
_atom_sites_solution_secondary difmap
_audit_creation_method SHELXL-97
_cell_angle_alpha 90.00
_cell_angle_beta 108.02(3)
_cell_angle_gamma 90.00
_cell_formula_units_Z 2
_cell_length_a 13.493(3)
_cell_length_b 12.398(3)
_cell_length_c 18.399(4)
_cell_measurement_reflns_used 5678
_cell_measurement_temperature 293(2)
_cell_measurement_theta_max 27.94
_cell_measurement_theta_min 2.25
_cell_volume 2926.9(13)
_computing_cell_refinement 'Bruker SMART'
_computing_data_collection 'Bruker SMART'
_computing_data_reduction 'Bruker SAINT'
_computing_molecular_graphics 'Bruker SHELXTL'
_computing_publication_material 'Bruker SHELXTL'
_computing_structure_refinement 'SHELXL-97 (Sheldrick, 1997)'
_computing_structure_solution 'SHELXS-97 (Sheldrick, 1990)'
_diffrn_ambient_temperature 293(2)
_diffrn_measured_fraction_theta_full 1.000
_diffrn_measured_fraction_theta_max 1.000
_diffrn_measurement_device_type 'CCD area detector'
_diffrn_measurement_method 'phi and omega scans'
_diffrn_radiation_monochromator graphite
_diffrn_radiation_source 'fine-focus sealed tube'
_diffrn_radiation_type MoK\a
_diffrn_radiation_wavelength 0.71073
_diffrn_reflns_av_R_equivalents 0.0344
_diffrn_reflns_av_sigmaI/netI 0.0242
_diffrn_reflns_limit_h_max 16
_diffrn_reflns_limit_h_min -16
_diffrn_reflns_limit_k_max 14
_diffrn_reflns_limit_k_min -14
_diffrn_reflns_limit_l_max 21
_diffrn_reflns_limit_l_min -21
_diffrn_reflns_number 27323
_diffrn_reflns_theta_full 25.00
_diffrn_reflns_theta_max 25.00
_diffrn_reflns_theta_min 1.65
_exptl_absorpt_coefficient_mu 8.297
_exptl_absorpt_correction_T_max 0.6818
_exptl_absorpt_correction_T_min 0.1705
_exptl_absorpt_correction_type empirical
_exptl_absorpt_process_details 'Bruker SADABS'
_exptl_crystal_colour 'redish brown'
_exptl_crystal_density_diffrn 3.069
_exptl_crystal_density_method 'not measured'
_exptl_crystal_description plate
_exptl_crystal_F_000 2556
_exptl_crystal_size_max 0.33
_exptl_crystal_size_mid 0.10
_exptl_crystal_size_min 0.05
_refine_diff_density_max 2.728
_refine_diff_density_min -0.701
_refine_diff_density_rms 0.196
_refine_ls_extinction_method none
_refine_ls_goodness_of_fit_ref 1.106
_refine_ls_hydrogen_treatment none
_refine_ls_matrix_type full
_refine_ls_number_parameters 424
_refine_ls_number_reflns 5147
_refine_ls_number_restraints 0
_refine_ls_restrained_S_all 1.106
_refine_ls_R_factor_all 0.0468
_refine_ls_R_factor_gt 0.0439
_refine_ls_shift/su_max 0.001
_refine_ls_shift/su_mean 0.000
_refine_ls_structure_factor_coef Fsqd
_refine_ls_weighting_details 'calc w=1/[\s^2^(Fo^2^)+(0.0530P)^2^+31.3336P] where P=(Fo^2^+2Fc^2^)/3'
_refine_ls_weighting_scheme calc
_refine_ls_wR_factor_gt 0.1107
_refine_ls_wR_factor_ref 0.1128
_reflns_number_gt 4836
_reflns_number_total 5147
_reflns_threshold_expression >2sigma(I)
_cod_data_source_file ic8002383_si_001_1.cif
_cod_data_source_block skd91x
_cod_depositor_comments
;
The following automatic conversions were performed:
'_exptl_absorpt_correction_type' value 'Empirical' changed to 'empirical'
according to '/home/saulius/struct/CIF-dictionaries/cif_core.dic'
dictionary named 'cif_core.dic' version 2.4.1 from 2010-06-29.

Automatic conversion script
Id: cif_fix_enum 1527 2010-12-29 10:47:43Z saulius 
;
_cod_original_cell_volume 2927.0(10)
_cod_original_sg_symbol_H-M 'P 21/n'
_cod_original_formula_sum 'H40 As8 Ce2 O65 S V14'
_cod_database_code 4301173

loop_
_symmetry_equiv_pos_as_xyz
'x, y, z'
'-x+1/2, y+1/2, -z+1/2'
'-x, -y, -z'
'x-1/2, -y-1/2, z-1/2'

loop_
_atom_site_label
_atom_site_type_symbol
_atom_site_fract_x
_atom_site_fract_y
_atom_site_fract_z
_atom_site_U_iso_or_equiv
_atom_site_adp_type
_atom_site_occupancy
_atom_site_symmetry_multiplicity
_atom_site_calc_flag
_atom_site_refinement_flags
_atom_site_disorder_assembly
_atom_site_disorder_group
V1 V 0.70528(10) 0.99507(10) 0.36294(7) 0.0200(3) Uani 1 1 d . . .
V2 V 0.65169(9) 0.79467(10) 0.42186(7) 0.0165(3) Uani 1 1 d . . .
V3 V 0.51732(9) 0.72602(9) 0.51925(6) 0.0156(3) Uani 1 1 d . . .
V4 V 0.36995(9) 0.79305(10) 0.60799(7) 0.0180(3) Uani 1 1 d . . .
V5 V 0.51715(10) 1.02290(10) 0.71285(7) 0.0196(3) Uani 1 1 d . . .
V6 V 0.72476(9) 1.02869(9) 0.67312(6) 0.0144(2) Uani 1 1 d . . .
V7 V 0.79872(10) 1.01804(10) 0.52940(7) 0.0188(3) Uani 1 1 d . . .
As1 As 0.77847(6) 0.78124(6) 0.60564(4) 0.01926(18) Uani 1 1 d . . .
As2 As 0.61998(6) 0.78529(6) 0.71093(4) 0.01919(18) Uani 1 1 d . . .
As3 As 0.59043(6) 1.26579(6) 0.67951(4) 0.01948(18) Uani 1 1 d . . .
As4 As 0.25181(6) 0.73608(6) 0.42553(4) 0.01984(18) Uani 1 1 d . . .
Ce1 Ce 0.79779(3) 1.01222(4) 0.17926(2) 0.02429(14) Uani 1 1 d . . .
O1 O 0.7813(4) 0.9907(5) 0.3085(3) 0.0304(13) Uani 1 1 d . . .
O2 O 0.7594(4) 0.9037(4) 0.4536(3) 0.0188(10) Uani 1 1 d . . .
O3 O 0.7467(4) 1.1109(4) 0.4389(3) 0.0181(10) Uani 1 1 d . . .
O4 O 0.6637(4) 0.7640(4) 0.5291(3) 0.0215(11) Uani 1 1 d . . .
O5 O 0.5347(4) 0.5988(4) 0.5303(3) 0.0295(12) Uani 1 1 d . . .
O6 O 0.3655(4) 0.7361(5) 0.5058(3) 0.0264(12) Uani 1 1 d . . .
O7 O 0.5183(4) 0.7587(5) 0.6249(3) 0.0298(13) Uani 1 1 d . . .
O8 O 0.4115(4) 0.9087(4) 0.6829(3) 0.0186(10) Uani 1 1 d . . .
O9 O 0.4001(4) 1.1173(4) 0.6682(3) 0.0230(11) Uani 1 1 d . . .
O10 O 0.5402(4) 1.0342(5) 0.8035(3) 0.0313(13) Uani 1 1 d . . .
O11 O 0.6152(4) 1.1245(4) 0.6863(3) 0.0205(11) Uani 1 1 d . . .
O12 O 0.6276(4) 0.9277(4) 0.6990(3) 0.0221(11) Uani 1 1 d . . .
O13 O 0.8235(4) 1.0401(4) 0.7478(3) 0.0233(11) Uani 1 1 d . . .
O14 O 0.7711(4) 0.9258(4) 0.6090(3) 0.0216(11) Uani 1 1 d . . .
O15 O 0.9235(4) 1.0273(5) 0.5549(3) 0.0326(13) Uani 1 1 d . . .
O16 O 0.7294(4) 0.7482(4) 0.6821(3) 0.0229(11) Uani 1 1 d . . .
O17 O 0.4897(4) 1.2634(5) 0.5904(3) 0.0252(12) Uani 1 1 d . . .
O18 O 0.6946(4) 1.3089(4) 0.6458(3) 0.0226(11) Uani 1 1 d . . .
O19 O 0.2459(4) 0.8771(4) 0.4052(3) 0.0231(11) Uani 1 1 d . . .
O20 O 0.5258(11) 0.9058(10) 0.4905(8) 0.041(3) Uani 0.50 1 d P . .
O21 O 0.4787(9) 0.9014(9) 0.5237(7) 0.031(3) Uani 0.50 1 d P . .
O22 O 0.4288(15) 1.0148(12) 0.5524(11) 0.068(5) Uani 0.50 1 d P . .
O23 O 0.8929(6) 1.1708(6) 0.2594(4) 0.0477(17) Uani 1 1 d . . .
O24 O 0.6484(5) 1.1348(6) 0.1842(4) 0.0448(16) Uani 1 1 d . . .
O25 O 0.7933(4) 1.1923(4) 0.1047(3) 0.0276(12) Uani 1 1 d . . .
O26 O 0.6968(6) 0.9883(6) 0.0408(4) 0.0551(19) Uani 1 1 d . . .
O27 O 0.9380(6) 1.0118(5) 0.1174(4) 0.0424(16) Uani 1 1 d . . .
O28 O 0.8267(4) 0.8049(4) 0.1476(3) 0.0279(12) Uani 1 1 d . . .
O29 O 0.6380(5) 0.8971(6) 0.1622(5) 0.057(2) Uani 1 1 d . . .
O30 O 0.9697(5) 0.9452(6) 0.2731(4) 0.0489(17) Uani 1 1 d . . .
O31 O 0.5798(6) 0.7041(7) 0.0875(4) 0.064(2) Uani 1 1 d . . .
O32 O 0.9324(6) 0.7971(6) 0.4299(5) 0.063(2) Uani 1 1 d . . .
O33 O 0.7489(6) 0.0291(7) 0.9131(5) 0.061(2) Uani 1 1 d . . .
O34 O 0.5064(17) 0.909(3) 0.969(2) 0.35(2) Uani 1 1 d . . .
S1 S 0.5325(3) 1.0038(3) 0.5244(2) 0.0305(9) Uani 0.50 1 d P . .

loop_
_atom_site_aniso_label
_atom_site_aniso_U_11
_atom_site_aniso_U_22
_atom_site_aniso_U_33
_atom_site_aniso_U_23
_atom_site_aniso_U_13
_atom_site_aniso_U_12
V1 0.0203(6) 0.0231(7) 0.0186(6) 0.0021(5) 0.0088(5) -0.0003(5)
V2 0.0173(6) 0.0174(6) 0.0147(6) -0.0008(5) 0.0047(5) -0.0018(5)
V3 0.0154(6) 0.0157(6) 0.0158(6) -0.0019(4) 0.0049(5) -0.0010(4)
V4 0.0166(6) 0.0221(6) 0.0156(6) 0.0000(5) 0.0053(5) -0.0005(5)
V5 0.0202(6) 0.0194(6) 0.0203(6) -0.0002(5) 0.0080(5) -0.0008(5)
V6 0.0127(5) 0.0168(6) 0.0130(5) -0.0001(4) 0.0030(4) -0.0017(4)
V7 0.0192(6) 0.0196(6) 0.0181(6) 0.0017(5) 0.0066(5) -0.0016(5)
As1 0.0173(4) 0.0191(4) 0.0201(4) 0.0014(3) 0.0039(3) 0.0031(3)
As2 0.0201(4) 0.0210(4) 0.0160(4) 0.0026(3) 0.0049(3) -0.0004(3)
As3 0.0206(4) 0.0186(4) 0.0181(4) -0.0042(3) 0.0042(3) -0.0005(3)
As4 0.0187(4) 0.0201(4) 0.0204(4) -0.0006(3) 0.0056(3) -0.0031(3)
Ce1 0.0257(2) 0.0263(3) 0.0233(2) -0.00050(17) 0.01111(18) 0.00063(17)
O1 0.031(3) 0.037(3) 0.028(3) 0.005(2) 0.016(2) 0.004(2)
O2 0.020(2) 0.016(2) 0.020(2) -0.001(2) 0.006(2) -0.003(2)
O3 0.018(2) 0.018(3) 0.018(2) 0.004(2) 0.006(2) -0.0025(19)
O4 0.019(3) 0.030(3) 0.014(2) 0.000(2) 0.004(2) -0.008(2)
O5 0.037(3) 0.018(3) 0.033(3) 0.001(2) 0.011(3) -0.004(2)
O6 0.020(3) 0.045(3) 0.015(2) -0.008(2) 0.006(2) 0.004(2)
O7 0.015(3) 0.052(4) 0.021(3) -0.010(3) 0.003(2) 0.000(2)
O8 0.018(2) 0.020(3) 0.017(2) 0.002(2) 0.0035(19) 0.000(2)
O9 0.017(2) 0.024(3) 0.023(3) 0.006(2) -0.001(2) -0.005(2)
O10 0.030(3) 0.043(3) 0.019(3) -0.001(2) 0.005(2) 0.000(3)
O11 0.019(2) 0.017(3) 0.025(3) 0.002(2) 0.007(2) 0.001(2)
O12 0.018(2) 0.021(3) 0.029(3) 0.004(2) 0.009(2) 0.001(2)
O13 0.018(3) 0.033(3) 0.016(2) -0.006(2) -0.001(2) 0.000(2)
O14 0.029(3) 0.021(3) 0.016(2) -0.002(2) 0.007(2) -0.006(2)
O15 0.021(3) 0.041(3) 0.034(3) 0.001(3) 0.007(2) -0.006(2)
O16 0.024(3) 0.025(3) 0.022(3) 0.007(2) 0.009(2) 0.005(2)
O17 0.018(3) 0.038(3) 0.019(3) 0.005(2) 0.003(2) -0.003(2)
O18 0.024(3) 0.025(3) 0.021(3) -0.006(2) 0.009(2) -0.006(2)
O19 0.030(3) 0.019(3) 0.021(3) -0.001(2) 0.009(2) -0.003(2)
O20 0.051(8) 0.030(7) 0.051(8) 0.010(6) 0.028(7) 0.002(6)
O21 0.038(7) 0.013(5) 0.043(7) 0.004(5) 0.015(6) 0.001(5)
O22 0.090(12) 0.052(9) 0.099(13) 0.012(9) 0.084(12) 0.006(8)
O23 0.063(5) 0.040(4) 0.040(4) -0.001(3) 0.016(3) -0.012(3)
O24 0.046(4) 0.050(4) 0.048(4) 0.012(3) 0.028(3) 0.014(3)
O25 0.030(3) 0.024(3) 0.028(3) 0.002(2) 0.008(2) -0.002(2)
O26 0.064(5) 0.059(5) 0.036(4) -0.006(3) 0.007(3) -0.010(4)
O27 0.062(4) 0.025(3) 0.052(4) -0.001(3) 0.036(4) 0.001(3)
O28 0.028(3) 0.022(3) 0.032(3) -0.001(2) 0.008(2) 0.003(2)
O29 0.048(4) 0.052(4) 0.083(6) -0.026(4) 0.039(4) -0.015(3)
O30 0.031(3) 0.074(5) 0.039(4) 0.002(3) 0.005(3) 0.009(3)
O31 0.049(4) 0.096(6) 0.045(4) -0.014(4) 0.013(3) 0.022(4)
O32 0.038(4) 0.050(5) 0.101(7) -0.014(4) 0.021(4) -0.003(3)
O33 0.057(5) 0.067(5) 0.056(5) -0.010(4) 0.013(4) -0.016(4)
O34 0.16(2) 0.36(4) 0.44(4) -0.20(4) -0.03(2) 0.03(2)
S1 0.036(2) 0.019(2) 0.033(2) 0.0066(18) 0.0054(16) -0.0048(18)

loop_
_atom_type_symbol
_atom_type_description
_atom_type_scat_dispersion_real
_atom_type_scat_dispersion_imag
_atom_type_scat_source
O O 0.0106 0.0060 'International Tables Vol C Tables 4.2.6.8 and 6.1.1.4'
H H 0.0000 0.0000 'International Tables Vol C Tables 4.2.6.8 and 6.1.1.4'
S S 0.1246 0.1234 'International Tables Vol C Tables 4.2.6.8 and 6.1.1.4'
V V 0.3005 0.5294 'International Tables Vol C Tables 4.2.6.8 and 6.1.1.4'
As As 0.0499 2.0058 'International Tables Vol C Tables 4.2.6.8 and 6.1.1.4'
Ce Ce -0.2486 2.6331 'International Tables Vol C Tables 4.2.6.8 and 6.1.1.4'

loop_
_geom_angle_atom_site_label_1
_geom_angle_atom_site_label_2
_geom_angle_atom_site_label_3
_geom_angle
_geom_angle_site_symmetry_1
_geom_angle_site_symmetry_3
_geom_angle_publ_flag
O1 V1 O9 109.5(3) . 3_676 ?
O1 V1 O8 109.3(2) . 3_676 ?
O9 V1 O8 83.8(2) 3_676 3_676 ?
O1 V1 O2 111.2(3) . . y
O9 V1 O2 83.3(2) 3_676 . ?
O8 V1 O2 139.5(2) 3_676 . ?
O1 V1 O3 111.4(3) . . y
O9 V1 O3 139.0(2) 3_676 . ?
O8 V1 O3 82.8(2) 3_676 . ?
O2 V1 O3 82.4(2) . . y
O1 V1 V5 116.9(2) . 3_676 ?
O9 V1 V5 41.45(15) 3_676 3_676 ?
O8 V1 V5 42.33(15) 3_676 3_676 ?
O2 V1 V5 114.98(15) . 3_676 ?
O3 V1 V5 115.03(15) . 3_676 ?
O1 V1 V4 117.3(2) . 3_676 ?
O9 V1 V4 115.70(16) 3_676 3_676 ?
O8 V1 V4 41.32(15) 3_676 3_676 ?
O2 V1 V4 115.00(15) . 3_676 ?
O3 V1 V4 41.44(14) . 3_676 ?
V5 V1 V4 77.92(5) 3_676 3_676 ?
O25 V2 O9 105.2(3) 2_645 3_676 ?
O25 V2 O2 105.4(2) 2_645 . ?
O9 V2 O2 84.4(2) 3_676 . ?
O25 V2 O4 104.4(3) 2_645 . ?
O9 V2 O4 150.3(2) 3_676 . ?
O2 V2 O4 90.7(2) . . y
O25 V2 O17 101.3(3) 2_645 3_676 ?
O9 V2 O17 91.6(2) 3_676 3_676 ?
O2 V2 O17 153.1(2) . 3_676 ?
O4 V2 O17 79.8(2) . 3_676 ?
O5 V3 O7 97.0(3) . . y
O5 V3 O4 96.9(3) . . y
O7 V3 O4 99.1(2) . . y
O5 V3 O6 100.5(3) . . y
O7 V3 O6 78.7(2) . . y
O4 V3 O6 162.6(2) . . y
O5 V3 O17 98.8(3) . 3_676 ?
O7 V3 O17 164.3(3) . 3_676 ?
O4 V3 O17 79.1(2) . 3_676 ?
O6 V3 O17 98.4(2) . 3_676 ?
O5 V3 O21 168.1(4) . . y
O7 V3 O21 72.4(4) . . y
O4 V3 O21 90.1(4) . . y
O6 V3 O21 72.7(4) . . y
O17 V3 O21 92.0(4) 3_676 . ?
O5 V3 O20 165.7(4) . . y
O7 V3 O20 92.4(4) . . y
O4 V3 O20 70.8(4) . . y
O6 V3 O20 91.9(4) . . y
O17 V3 O20 72.2(4) 3_676 . ?
O21 V3 O20 25.7(4) . . y
O28 V4 O8 107.5(2) 4_576 . ?
O28 V4 O3 107.7(2) 4_576 3_676 ?
O8 V4 O3 83.1(2) . 3_676 ?
O28 V4 O7 104.9(3) 4_576 . ?
O8 V4 O7 89.5(2) . . y
O3 V4 O7 147.3(2) 3_676 . ?
O28 V4 O6 104.4(3) 4_576 . ?
O8 V4 O6 147.9(2) . . y
O3 V4 O6 90.8(2) 3_676 . ?
O7 V4 O6 78.8(2) . . y
O28 V4 V1 113.5(2) 4_576 3_676 ?
O8 V4 V1 41.36(14) . 3_676 ?
O3 V4 V1 41.76(15) 3_676 3_676 ?
O7 V4 V1 123.84(18) . 3_676 ?
O6 V4 V1 125.47(17) . 3_676 ?
O10 V5 O9 105.0(3) . . y
O10 V5 O8 104.2(3) . . y
O9 V5 O8 83.7(2) . . y
O10 V5 O12 105.9(3) . . y
O9 V5 O12 148.8(2) . . y
O8 V5 O12 92.5(2) . . y
O10 V5 O11 105.6(3) . . y
O9 V5 O11 91.7(2) . . y
O8 V5 O11 150.0(2) . . y
O12 V5 O11 76.2(2) . . y
O10 V5 V1 110.2(2) . 3_676 ?
O9 V5 V1 41.79(15) . 3_676 ?
O8 V5 V1 41.94(14) . 3_676 ?
O12 V5 V1 126.92(16) . 3_676 ?
O11 V5 V1 126.67(15) . 3_676 ?
O13 V6 O14 103.8(2) . . y
O13 V6 O11 107.4(2) . . y
O14 V6 O11 148.8(2) . . y
O13 V6 O12 106.7(3) . . y
O14 V6 O12 95.2(2) . . y
O11 V6 O12 76.9(2) . . y
O13 V6 O19 105.8(3) . 3_676 ?
O14 V6 O19 77.0(2) . 3_676 ?
O11 V6 O19 93.5(2) . 3_676 ?
O12 V6 O19 147.5(2) . 3_676 ?
O15 V7 O2 106.9(3) . . y
O15 V7 O3 105.8(3) . . y
O2 V7 O3 82.7(2) . . y
O15 V7 O14 104.2(3) . . y
O2 V7 O14 92.2(2) . . y
O3 V7 O14 149.7(2) . . y
O15 V7 O19 105.2(3) . 3_676 ?
O2 V7 O19 147.7(2) . 3_676 ?
O3 V7 O19 91.9(2) . 3_676 ?
O14 V7 O19 76.6(2) . 3_676 ?
O4 As1 O16 98.9(2) . . y
O4 As1 O14 96.0(2) . . y
O16 As1 O14 99.4(2) . . y
O7 As2 O16 99.8(2) . . y
O7 As2 O12 97.6(3) . . y
O16 As2 O12 97.7(2) . . y
O17 As3 O11 97.0(2) . . y
O17 As3 O18 98.3(2) . . y
O11 As3 O18 99.7(2) . . y
O6 As4 O18 99.9(2) . 3_676 ?
O6 As4 O19 98.4(3) . . y
O18 As4 O19 98.9(2) 3_676 . ?
O1 Ce1 O27 138.3(2) . . y
O1 Ce1 O26 141.5(2) . . y
O27 Ce1 O26 77.7(3) . . y
O1 Ce1 O29 74.4(2) . . y
O27 Ce1 O29 133.0(2) . . y
O26 Ce1 O29 68.4(3) . . y
O1 Ce1 O24 73.9(2) . . y
O27 Ce1 O24 137.6(2) . . y
O26 Ce1 O24 85.4(3) . . y
O29 Ce1 O24 71.8(2) . . y
O1 Ce1 O23 72.9(2) . . y
O27 Ce1 O23 87.1(2) . . y
O26 Ce1 O23 134.1(2) . . y
O29 Ce1 O23 139.9(2) . . y
O24 Ce1 O23 77.4(2) . . y
O1 Ce1 O30 69.4(2) . . y
O27 Ce1 O30 69.5(2) . . y
O26 Ce1 O30 137.7(2) . . y
O29 Ce1 O30 117.4(3) . . y
O24 Ce1 O30 136.9(2) . . y
O23 Ce1 O30 70.9(2) . . y
O1 Ce1 O25 127.11(18) . . y
O27 Ce1 O25 70.09(19) . . y
O26 Ce1 O25 69.5(2) . . y
O29 Ce1 O25 122.5(2) . . y
O24 Ce1 O25 67.54(19) . . y
O23 Ce1 O25 64.59(19) . . y
O30 Ce1 O25 120.0(2) . . y
O1 Ce1 O28 99.66(18) . . y
O27 Ce1 O28 73.60(18) . . y
O26 Ce1 O28 74.7(2) . . y
O29 Ce1 O28 66.9(2) . . y
O24 Ce1 O28 138.3(2) . . y
O23 Ce1 O28 141.3(2) . . y
O30 Ce1 O28 71.0(2) . . y
O25 Ce1 O28 133.20(17) . . y
V1 O1 Ce1 147.5(3) . . y
V2 O2 V7 137.5(3) . . y
V2 O2 V1 95.7(2) . . y
V7 O2 V1 97.8(2) . . y
V4 O3 V1 96.8(2) 3_676 . ?
V4 O3 V7 139.5(3) 3_676 . ?
V1 O3 V7 97.1(2) . . y
As1 O4 V2 124.1(3) . . y
As1 O4 V3 135.1(3) . . y
V2 O4 V3 100.6(2) . . y
As4 O6 V3 134.1(3) . . y
As4 O6 V4 123.6(3) . . y
V3 O6 V4 100.1(2) . . y
As2 O7 V4 124.5(3) . . y
As2 O7 V3 133.0(3) . . y
V4 O7 V3 101.0(2) . . y
V4 O8 V1 97.3(2) . 3_676 ?
V4 O8 V5 139.1(3) . . y
V1 O8 V5 95.7(2) 3_676 . ?
V2 O9 V5 137.7(3) 3_676 . ?
V2 O9 V1 96.6(2) 3_676 3_676 ?
V5 O9 V1 96.8(2) . 3_676 ?
As3 O11 V6 135.8(3) . . y
As3 O11 V5 121.0(3) . . y
V6 O11 V5 103.3(2) . . y
As2 O12 V6 136.4(3) . . y
As2 O12 V5 120.0(3) . . y
V6 O12 V5 103.6(2) . . y
As1 O14 V6 134.4(3) . . y
As1 O14 V7 121.6(3) . . y
V6 O14 V7 103.7(2) . . y
As2 O16 As1 136.3(3) . . y
As3 O17 V2 123.0(3) . 3_676 ?
As3 O17 V3 135.6(3) . 3_676 ?
V2 O17 V3 99.5(2) 3_676 3_676 ?
As4 O18 As3 135.1(3) 3_676 . ?
As4 O19 V6 136.2(3) . 3_676 ?
As4 O19 V7 121.1(3) . 3_676 ?
V6 O19 V7 102.7(2) 3_676 3_676 ?
O21 O20 S1 74.4(11) . 3_676 ?
O21 O20 S1 74.6(11) . . y
S1 O20 S1 45.5(5) 3_676 . ?
O21 O20 O22 141.9(14) . 3_676 ?
S1 O20 O22 69.9(8) 3_676 3_676 ?
S1 O20 O22 71.1(9) . 3_676 ?
O21 O20 V3 73.9(9) . . y
S1 O20 V3 141.7(9) 3_676 . ?
S1 O20 V3 139.7(9) . . y
O22 O20 V3 144.2(10) 3_676 . ?
O20 O21 S1 63.5(10) . 3_676 ?
O20 O21 S1 63.5(10) . . y
S1 O21 S1 42.1(5) 3_676 . ?
O20 O21 O22 121.6(12) . . ?
S1 O21 O22 63.0(7) 3_676 . ?
S1 O21 O22 61.7(7) . . y
O20 O21 V3 80.4(10) . . y
S1 O21 V3 138.1(8) 3_676 . ?
S1 O21 V3 136.3(8) . . y
O22 O21 V3 157.7(9) . . y
O20 O22 S1 50.5(7) 3_676 . ?
O20 O22 S1 50.3(7) 3_676 3_676 ?
S1 O22 S1 36.9(4) . 3_676 ?
O20 O22 O21 96.5(9) 3_676 . ?
S1 O22 O21 51.6(6) . . y
S1 O22 O21 50.9(6) 3_676 . ?
V2 O25 Ce1 152.8(3) 2_655 . ?
V4 O28 Ce1 155.9(3) 4_675 . ?
S1 S1 O20 67.6(7) 3_676 3_676 ?
S1 S1 O20 66.9(7) 3_676 . ?
O20 S1 O20 134.5(5) 3_676 . ?
S1 S1 O21 69.4(6) 3_676 3_676 ?
O20 S1 O21 42.1(7) 3_676 3_676 ?
O20 S1 O21 117.8(8) . 3_676 ?
S1 S1 O21 68.5(6) 3_676 . ?
O20 S1 O21 117.6(8) 3_676 . ?
O20 S1 O21 41.9(7) . . y
O21 S1 O21 137.9(5) 3_676 . ?
S1 S1 O22 73.0(9) 3_676 . ?
O20 S1 O22 59.6(8) 3_676 . ?
O20 S1 O22 106.1(9) . . y
O21 S1 O22 100.7(8) 3_676 . ?
O21 S1 O22 66.7(7) . . y
S1 S1 O22 70.1(8) 3_676 3_676 ?
O20 S1 O22 105.0(8) 3_676 3_676 ?
O20 S1 O22 58.7(8) . 3_676 ?
O21 S1 O22 66.2(7) 3_676 3_676 ?
O21 S1 O22 99.1(8) . 3_676 ?
O22 S1 O22 143.1(4) . 3_676 ?

loop_
_geom_bond_atom_site_label_1
_geom_bond_atom_site_label_2
_geom_bond_distance
_geom_bond_site_symmetry_2
_geom_bond_publ_flag
V1 O1 1.641(5) . y
V1 O9 1.946(5) 3_676 ?
V1 O8 1.948(5) 3_676 ?
V1 O2 1.960(5) . y
V1 O3 1.962(5) . y
V1 V5 2.900(2) 3_676 ?
V1 V4 2.9246(18) 3_676 ?
V2 O25 1.621(5) 2_645 ?
V2 O9 1.926(5) 3_676 ?
V2 O2 1.938(5) . y
V2 O4 1.965(5) . y
V2 O17 1.985(5) 3_676 ?
V3 O5 1.598(5) . y
V3 O7 1.982(5) . y
V3 O4 1.983(5) . y
V3 O6 1.990(5) . y
V3 O17 1.996(5) 3_676 ?
V3 O21 2.243(11) . y
V3 O20 2.302(12) . y
V4 O28 1.615(5) 4_576 ?
V4 O8 1.947(5) . y
V4 O3 1.949(5) 3_676 ?
V4 O7 1.975(5) . y
V4 O6 1.991(5) . y
V4 V1 2.9246(18) 3_676 ?
V5 O10 1.606(5) . y
V5 O9 1.933(5) . y
V5 O8 1.963(5) . y
V5 O12 1.979(5) . y
V5 O11 1.993(5) . y
V5 V1 2.900(2) 3_676 ?
V6 O13 1.598(5) . y
V6 O14 1.966(5) . y
V6 O11 1.969(5) . y
V6 O12 1.975(5) . y
V6 O19 1.987(5) 3_676 ?
V7 O15 1.606(6) . y
V7 O2 1.944(5) . y
V7 O3 1.966(5) . y
V7 O14 1.983(5) . y
V7 O19 1.987(5) 3_676 ?
As1 O4 1.755(5) . y
As1 O16 1.779(5) . y
As1 O14 1.797(5) . y
As2 O7 1.775(5) . y
As2 O16 1.776(5) . y
As2 O12 1.786(5) . y
As3 O17 1.777(5) . y
As3 O11 1.780(5) . y
As3 O18 1.785(5) . y
As4 O6 1.770(5) . y
As4 O18 1.773(5) 3_676 ?
As4 O19 1.785(5) . y
Ce1 O1 2.470(5) . y
Ce1 O27 2.491(7) . y
Ce1 O26 2.508(7) . y
Ce1 O29 2.523(7) . y
Ce1 O24 2.548(6) . y
Ce1 O23 2.552(7) . y
Ce1 O30 2.564(6) . y
Ce1 O25 2.611(5) . y
Ce1 O28 2.691(5) . y
O3 V4 1.949(5) 3_676 ?
O8 V1 1.948(5) 3_676 ?
O9 V2 1.926(5) 3_676 ?
O9 V1 1.946(5) 3_676 ?
O17 V2 1.985(5) 3_676 ?
O17 V3 1.995(5) 3_676 ?
O18 As4 1.773(5) 3_676 ?
O19 V6 1.987(5) 3_676 ?
O19 V7 1.987(5) 3_676 ?
O20 O21 1.011(16) . y
O20 S1 1.348(13) 3_676 ?
O20 S1 1.355(14) . y
O20 O22 1.505(18) 3_676 ?
O21 S1 1.451(12) 3_676 ?
O21 S1 1.460(12) . y
O21 O22 1.711(18) . y
O22 O20 1.505(18) 3_676 ?
O22 S1 1.640(14) . y
O22 S1 1.667(15) 3_676 ?
O25 V2 1.621(5) 2_655 ?
O28 V4 1.615(5) 4_675 ?
S1 S1 1.046(9) 3_676 ?
S1 O20 1.348(13) 3_676 ?
S1 O21 1.451(12) 3_676 ?
S1 O22 1.667(15) 3_676 ?
